data_4505396
loop_
_publ_author_name
'Kirchner, Michael T.'
'Reddy, L. Sreenivas'
'Desiraju, Gautam R.'
'Jetti, Ram K. R.'
'Boese, Roland'

_publ_section_title
;
 Structural Variations and Polymorphism of Some Derivatives of
 6-Amino-2-phenylsulfonylimino- 1,2-dihydropyridine
;
_journal_issue 4
_journal_name_full 'Crystal Growth &amp; Design'
_journal_page_first 701
_journal_paper_doi 10.1021/cg049912t
_journal_volume 4
_journal_year 2004
_chemical_formula_moiety 'C12 H13 N3 O2 S'
_chemical_formula_sum 'C12 H13 N3 O2 S'
_chemical_formula_weight 263.31
_chemical_name_systematic
; 
  6-amino-2-(4-methylphenylsulfonylimino)-1,2-dihydropyridine 
;
_space_group_IT_number 14
_symmetry_cell_setting monoclinic
_symmetry_space_group_name_Hall '-P 2ybc'
_symmetry_space_group_name_H-M 'P 1 21/c 1'
_atom_sites_solution_hydrogens geom
_atom_sites_solution_primary direct
_atom_sites_solution_secondary difmap
_audit_creation_method SHELXL-97
_cell_angle_alpha 90.00
_cell_angle_beta 94.531(7)
_cell_angle_gamma 90.00
_cell_formula_units_Z 16
_cell_length_a 10.834(3)
_cell_length_b 17.749(4)
_cell_length_c 26.473(7)
_cell_measurement_reflns_used 1163
_cell_measurement_temperature 203(2)
_cell_measurement_theta_max 20.94
_cell_measurement_theta_min 2.79
_cell_volume 5075(2)
_computing_cell_refinement
;
BRUKER AXS SAINT program Vers.6.01
;
_computing_data_collection 'BRUKER AXS SMART Vers. 5.054 1997/98'
_computing_data_reduction
;
BRUKER AXS SAINT program Vers.6.01
;
_computing_molecular_graphics
;
BRUKER AXS SHELXTL Vers.6.12, DOS/WIN95/NT/2000/ME
;
_computing_publication_material
;
BRUKER AXS SHELXTL Vers.6.12, DOS/WIN95/NT/2000/ME
;
_computing_structure_refinement
;
BRUKER AXS SHELXTL Vers.6.12, DOS/WIN95/NT/2000/ME
;
_computing_structure_solution
;
BRUKER AXS SHELXTL Vers.6.12, DOS/WIN95/NT/2000/ME
;
_diffrn_ambient_temperature 203(2)
_diffrn_detector_area_resol_mean 8.192
_diffrn_measured_fraction_theta_full 0.983
_diffrn_measured_fraction_theta_max 0.983
_diffrn_measurement_device_type 'Siemens SMART CCD area detector system'
_diffrn_measurement_method
;
 Full sphere data collection 
 in omega at 0.3 deg scan width, 
 two runs with 720 frames, phi =  0, 270(deg) 
 two runs with 436 frames, phi = 88, 180 deg) 
;
_diffrn_radiation_monochromator graphite
_diffrn_radiation_source 'fine-focus sealed tube'
_diffrn_radiation_type MoK\a
_diffrn_radiation_wavelength 0.71073
_diffrn_reflns_av_R_equivalents 0.1467
_diffrn_reflns_av_sigmaI/netI 0.2332
_diffrn_reflns_limit_h_max 11
_diffrn_reflns_limit_h_min -11
_diffrn_reflns_limit_k_max 12
_diffrn_reflns_limit_k_min -19
_diffrn_reflns_limit_l_max 28
_diffrn_reflns_limit_l_min -28
_diffrn_reflns_number 19916
_diffrn_reflns_theta_full 22.50
_diffrn_reflns_theta_max 22.50
_diffrn_reflns_theta_min 1.89
_exptl_absorpt_coefficient_mu 0.253
_exptl_absorpt_correction_T_max 0.98
_exptl_absorpt_correction_T_min 0.92
_exptl_absorpt_correction_type empirical
_exptl_absorpt_process_details
; 
 Siemens SADABS program multi-scan V2.03
 R.H. Blessing, Acta Cryst. (1995) A51 33-38 
;
_exptl_crystal_colour rod
_exptl_crystal_density_diffrn 1.379
_exptl_crystal_density_method 'not measured'
_exptl_crystal_description colourless
_exptl_crystal_F_000 2208
_exptl_crystal_size_max 0.27
_exptl_crystal_size_mid 0.14
_exptl_crystal_size_min 0.07
_refine_diff_density_max 0.400
_refine_diff_density_min -0.400
_refine_diff_density_rms 0.089
_refine_ls_extinction_method none
_refine_ls_goodness_of_fit_ref 0.899
_refine_ls_hydrogen_treatment mixed
_refine_ls_matrix_type full
_refine_ls_number_parameters 649
_refine_ls_number_reflns 6524
_refine_ls_number_restraints 0
_refine_ls_restrained_S_all 0.899
_refine_ls_R_factor_all 0.1747
_refine_ls_R_factor_gt 0.0737
_refine_ls_shift/su_max 0.000
_refine_ls_shift/su_mean 0.000
_refine_ls_structure_factor_coef Fsqd
_refine_ls_weighting_details 'calc w=1/[\s^2^(Fo^2^)+(0.1000P)^2^+0.0000P] where P=(Fo^2^+2Fc^2^)/3'
_refine_ls_weighting_scheme calc
_refine_ls_wR_factor_gt 0.1813
_refine_ls_wR_factor_ref 0.2601
_reflns_number_gt 2974
_reflns_number_total 6524
_reflns_threshold_expression >2sigma(I)
_cod_data_source_file cg049912tsi20040309_075809.cif
_cod_data_source_block 3e(Form-II)
_cod_depositor_comments
;
The following automatic conversions were performed:

'_symmetry_cell_setting' value 'Monoclinic' changed to 'monoclinic'
according to /home/saulius/struct/CIF-dictionaries/cif_core.dic
dictionary named 'cif_core.dic' version 2.4.1 from 2010-06-29.

Automatic conversion script
Id: cif_fix_values 1715 2011-07-08 13:25:40Z adriana 
;
_cod_original_cell_volume 5074(2)
_cod_original_sg_symbol_H-M 'P 21 /c'
_cod_database_code 4505396

loop_
_symmetry_equiv_pos_as_xyz
'x, y, z'
'-x, y+1/2, -z+1/2'
'-x, -y, -z'
'x, -y-1/2, z-1/2'

loop_
_atom_site_label
_atom_site_type_symbol
_atom_site_fract_x
_atom_site_fract_y
_atom_site_fract_z
_atom_site_U_iso_or_equiv
_atom_site_adp_type
_atom_site_occupancy
_atom_site_symmetry_multiplicity
_atom_site_calc_flag
_atom_site_refinement_flags
N1 N 0.6455(5) 0.3254(4) 0.1870(2) 0.0310(16) Uani 1 1 d .
H1 H 0.5655 0.3308 0.1831 0.037 Uiso 1 1 d R
O1 O 0.8325(5) 0.5446(3) 0.1712(2) 0.0425(15) Uani 1 1 d .
O2 O 0.6228(5) 0.5784(3) 0.1394(2) 0.0493(17) Uani 1 1 d .
C2 C 0.7173(7) 0.3897(5) 0.1856(3) 0.032(2) Uani 1 1 d .
C3 C 0.8433(7) 0.3780(5) 0.1945(3) 0.040(2) Uani 1 1 d .
H3 H 0.8972 0.4195 0.1960 0.048 Uiso 1 1 d R
O3 O 0.3501(5) 0.7722(3) 0.1857(2) 0.0385(15) Uani 1 1 d .
C4 C 0.8902(8) 0.3077(5) 0.2011(3) 0.044(2) Uani 1 1 d .
H4 H 0.9765 0.3015 0.2058 0.053 Uiso 1 1 d R
O4 O 0.1515(5) 0.7324(3) 0.1469(2) 0.0402(15) Uani 1 1 d .
O5 O 0.6998(5) 1.0418(3) 0.1663(2) 0.0473(16) Uani 1 1 d .
C5 C 0.8172(7) 0.2463(5) 0.2010(3) 0.035(2) Uani 1 1 d .
H5 H 0.8523 0.1982 0.2058 0.042 Uiso 1 1 d R
O6 O 0.9029(5) 1.0798(3) 0.1426(2) 0.0419(15) Uani 1 1 d .
C6 C 0.6910(7) 0.2545(5) 0.1937(3) 0.033(2) Uani 1 1 d .
N7 N 0.6116(6) 0.1977(4) 0.1931(2) 0.0404(18) Uani 1 1 d .
H7A H 0.5325 0.2062 0.1884 0.048 Uiso 1 1 d R
H7B H 0.6387 0.1518 0.1974 0.048 Uiso 1 1 d R
O7 O 0.1849(5) 0.2736(3) 0.1807(2) 0.0443(16) Uani 1 1 d .
N8 N 0.6501(6) 0.4536(4) 0.1753(2) 0.0359(17) Uani 1 1 d .
O8 O 0.3769(5) 0.2312(3) 0.1492(2) 0.0398(15) Uani 1 1 d .
S9 S 0.7154(2) 0.52015(12) 0.14776(8) 0.0370(6) Uani 1 1 d .
C10 C 0.7421(8) 0.4851(5) 0.0880(3) 0.042(2) Uani 1 1 d .
C11 C 0.8586(9) 0.4743(5) 0.0724(4) 0.065(3) Uani 1 1 d .
H11 H 0.9287 0.4861 0.0942 0.078 Uiso 1 1 d R
C12 C 0.8731(12) 0.4460(6) 0.0242(5) 0.082(4) Uani 1 1 d .
H12 H 0.9534 0.4381 0.0141 0.099 Uiso 1 1 d R
C13 C 0.7748(15) 0.4297(6) -0.0089(4) 0.077(4) Uani 1 1 d .
C14 C 0.6597(12) 0.4417(6) 0.0071(4) 0.079(4) Uani 1 1 d .
H14 H 0.5902 0.4321 -0.0155 0.095 Uiso 1 1 d R
C15 C 0.6411(9) 0.4675(6) 0.0552(4) 0.059(3) Uani 1 1 d .
H15 H 0.5605 0.4730 0.0655 0.071 Uiso 1 1 d R
C16 C 0.7923(15) 0.4037(8) -0.0636(4) 0.138(6) Uani 1 1 d .
H16A H 0.8800 0.3981 -0.0678 0.208 Uiso 1 1 d R
H16B H 0.7573 0.4411 -0.0873 0.208 Uiso 1 1 d R
H16C H 0.7509 0.3558 -0.0701 0.208 Uiso 1 1 d R
N17 N 0.1627(6) 0.9889(4) 0.1871(2) 0.0309(16) Uani 1 1 d .
H17 H 0.0830 0.9817 0.1841 0.037 Uiso 1 1 d R
C18 C 0.2364(7) 0.9284(5) 0.1806(3) 0.031(2) Uani 1 1 d .
C19 C 0.3623(8) 0.9408(5) 0.1855(3) 0.041(2) Uani 1 1 d .
H19 H 0.4176 0.9011 0.1807 0.049 Uiso 1 1 d R
C20 C 0.4049(7) 1.0107(5) 0.1976(3) 0.040(2) Uani 1 1 d .
H20 H 0.4911 1.0183 0.2011 0.048 Uiso 1 1 d R
C21 C 0.3298(8) 1.0707(5) 0.2051(3) 0.040(2) Uani 1 1 d .
H21 H 0.3625 1.1181 0.2147 0.047 Uiso 1 1 d R
C22 C 0.2040(7) 1.0594(5) 0.1979(3) 0.032(2) Uani 1 1 d .
N23 N 0.1201(6) 1.1137(4) 0.2020(3) 0.0443(19) Uani 1 1 d .
H23A H 0.0415 1.1033 0.1978 0.053 Uiso 1 1 d R
H23B H 0.1442 1.1596 0.2089 0.053 Uiso 1 1 d R
N24 N 0.1716(5) 0.8636(3) 0.1690(2) 0.0294(16) Uani 1 1 d .
S25 S 0.24269(19) 0.79122(12) 0.15307(8) 0.0335(6) Uani 1 1 d .
C26 C 0.2909(8) 0.8060(4) 0.0918(3) 0.038(2) Uani 1 1 d .
C27 C 0.4022(8) 0.7773(6) 0.0789(3) 0.063(3) Uani 1 1 d .
H27 H 0.4587 0.7562 0.1037 0.076 Uiso 1 1 d R
C28 C 0.4295(10) 0.7800(7) 0.0286(4) 0.083(4) Uani 1 1 d .
H28 H 0.5072 0.7630 0.0199 0.100 Uiso 1 1 d R
C29 C 0.3467(11) 0.8067(6) -0.0084(4) 0.068(3) Uani 1 1 d .
C30 C 0.2408(10) 0.8367(6) 0.0049(4) 0.072(3) Uani 1 1 d .
H30 H 0.1857 0.8585 -0.0201 0.086 Uiso 1 1 d R
C31 C 0.2115(9) 0.8365(6) 0.0550(4) 0.057(3) Uani 1 1 d .
H31 H 0.1362 0.8574 0.0635 0.068 Uiso 1 1 d R
C32 C 0.3775(13) 0.8032(8) -0.0639(4) 0.118(5) Uani 1 1 d .
H32A H 0.4570 0.7788 -0.0660 0.177 Uiso 1 1 d R
H32B H 0.3808 0.8539 -0.0773 0.177 Uiso 1 1 d R
H32C H 0.3139 0.7747 -0.0834 0.177 Uiso 1 1 d R
N33 N 0.9009(6) 0.8264(4) 0.1876(2) 0.0333(17) Uani 1 1 d .
H33 H 0.9794 0.8330 0.1843 0.040 Uiso 1 1 d R
C34 C 0.8253(7) 0.8885(5) 0.1851(3) 0.035(2) Uani 1 1 d .
C35 C 0.7022(7) 0.8774(5) 0.1916(3) 0.045(2) Uani 1 1 d .
H35 H 0.6475 0.9185 0.1913 0.053 Uiso 1 1 d R
C36 C 0.6609(8) 0.8052(6) 0.1986(3) 0.048(3) Uani 1 1 d .
H36 H 0.5765 0.7980 0.2032 0.058 Uiso 1 1 d R
C37 C 0.7351(7) 0.7445(5) 0.1994(3) 0.039(2) Uani 1 1 d .
H37 H 0.7029 0.6958 0.2027 0.047 Uiso 1 1 d R
C38 C 0.8609(7) 0.7561(5) 0.1948(3) 0.032(2) Uani 1 1 d .
N39 N 0.9430(6) 0.6996(4) 0.1968(2) 0.0421(19) Uani 1 1 d .
H39A H 1.0207 0.7089 0.1932 0.050 Uiso 1 1 d R
H39B H 0.9186 0.6536 0.2015 0.050 Uiso 1 1 d R
N40 N 0.8880(6) 0.9549(4) 0.1775(2) 0.0364(18) Uani 1 1 d .
S41 S 0.81539(19) 1.01942(12) 0.14702(8) 0.0390(6) Uani 1 1 d .
C42 C 0.7817(8) 0.9847(5) 0.0853(3) 0.040(2) Uani 1 1 d .
C43 C 0.8796(9) 0.9665(6) 0.0564(4) 0.064(3) Uani 1 1 d .
H43 H 0.9617 0.9704 0.0706 0.077 Uiso 1 1 d R
C44 C 0.8572(12) 0.9430(7) 0.0082(4) 0.080(4) Uani 1 1 d .
H44 H 0.9244 0.9340 -0.0114 0.096 Uiso 1 1 d R
C45 C 0.7408(14) 0.9319(6) -0.0130(4) 0.079(4) Uani 1 1 d .
C46 C 0.6445(11) 0.9466(7) 0.0157(5) 0.085(4) Uani 1 1 d .
H46 H 0.5630 0.9386 0.0018 0.102 Uiso 1 1 d R
C47 C 0.6640(10) 0.9726(6) 0.0652(4) 0.065(3) Uani 1 1 d .
H47 H 0.5965 0.9817 0.0846 0.078 Uiso 1 1 d R
C48 C 0.7177(15) 0.9077(8) -0.0676(5) 0.135(6) Uani 1 1 d .
H48A H 0.6293 0.9033 -0.0761 0.202 Uiso 1 1 d R
H48B H 0.7569 0.8593 -0.0722 0.202 Uiso 1 1 d R
H48C H 0.7520 0.9448 -0.0894 0.202 Uiso 1 1 d R
N49 N 0.3838(5) 0.4883(4) 0.1863(2) 0.0320(17) Uani 1 1 d .
H49 H 0.4623 0.4799 0.1841 0.038 Uiso 1 1 d R
C50 C 0.3049(7) 0.4292(5) 0.1792(3) 0.034(2) Uani 1 1 d .
C51 C 0.1811(7) 0.4423(5) 0.1849(3) 0.039(2) Uani 1 1 d .
H51 H 0.1235 0.4028 0.1806 0.046 Uiso 1 1 d R
C52 C 0.1427(8) 0.5134(5) 0.1970(3) 0.042(2) Uani 1 1 d .
H52 H 0.0585 0.5218 0.2012 0.050 Uiso 1 1 d R
C53 C 0.2234(7) 0.5719(5) 0.2031(3) 0.039(2) Uani 1 1 d .
H53 H 0.1953 0.6200 0.2115 0.047 Uiso 1 1 d R
C54 C 0.3481(7) 0.5597(5) 0.1968(3) 0.034(2) Uani 1 1 d .
N55 N 0.4334(6) 0.6142(4) 0.2004(3) 0.0426(19) Uani 1 1 d .
H55A H 0.5104 0.6038 0.1962 0.051 Uiso 1 1 d R
H55B H 0.4118 0.6601 0.2071 0.051 Uiso 1 1 d R
N56 N 0.3656(6) 0.3636(4) 0.1700(2) 0.0352(17) Uani 1 1 d .
S57 S 0.28869(19) 0.29142(12) 0.15206(8) 0.0370(6) Uani 1 1 d .
C58 C 0.2309(7) 0.3050(5) 0.0889(3) 0.037(2) Uani 1 1 d .
C59 C 0.3040(9) 0.3384(6) 0.0544(4) 0.060(3) Uani 1 1 d .
H59 H 0.3792 0.3612 0.0662 0.072 Uiso 1 1 d R
C60 C 0.2697(10) 0.3389(6) 0.0035(4) 0.063(3) Uani 1 1 d .
H60 H 0.3220 0.3610 -0.0190 0.075 Uiso 1 1 d R
C61 C 0.1598(10) 0.3079(6) -0.0151(4) 0.065(3) Uani 1 1 d .
C62 C 0.0851(10) 0.2789(7) 0.0204(4) 0.083(4) Uani 1 1 d .
H62 H 0.0084 0.2578 0.0087 0.100 Uiso 1 1 d R
C63 C 0.1176(8) 0.2785(6) 0.0714(4) 0.065(3) Uani 1 1 d .
H63 H 0.0619 0.2607 0.0942 0.077 Uiso 1 1 d R
C64 C 0.1246(11) 0.3037(8) -0.0708(4) 0.105(5) Uani 1 1 d .
H64A H 0.1890 0.3270 -0.0890 0.157 Uiso 1 1 d R
H64B H 0.0471 0.3301 -0.0786 0.157 Uiso 1 1 d R
H64C H 0.1152 0.2514 -0.0810 0.157 Uiso 1 1 d R

loop_
_atom_site_aniso_label
_atom_site_aniso_U_11
_atom_site_aniso_U_22
_atom_site_aniso_U_33
_atom_site_aniso_U_23
_atom_site_aniso_U_13
_atom_site_aniso_U_12
N1 0.018(4) 0.042(5) 0.034(4) -0.007(4) 0.005(3) -0.006(3)
O1 0.032(3) 0.043(4) 0.051(4) -0.015(3) -0.006(3) -0.012(3)
O2 0.049(4) 0.036(4) 0.067(4) 0.008(3) 0.024(3) -0.001(3)
C2 0.026(5) 0.031(5) 0.040(5) -0.007(4) 0.006(4) -0.004(4)
C3 0.028(5) 0.041(6) 0.052(6) -0.008(5) 0.004(4) -0.003(4)
O3 0.031(3) 0.041(4) 0.043(3) 0.001(3) -0.001(3) 0.009(3)
C4 0.027(5) 0.058(7) 0.048(6) 0.000(5) 0.006(4) 0.011(5)
O4 0.050(4) 0.024(3) 0.049(4) -0.010(3) 0.019(3) -0.008(3)
O5 0.037(3) 0.053(4) 0.053(4) -0.007(3) 0.014(3) 0.017(3)
C5 0.028(5) 0.034(5) 0.042(5) 0.001(5) -0.005(4) 0.010(4)
O6 0.047(4) 0.022(3) 0.056(4) 0.000(3) -0.003(3) -0.003(3)
C6 0.033(5) 0.031(6) 0.036(5) -0.004(4) 0.000(4) 0.001(4)
N7 0.037(4) 0.027(4) 0.057(5) -0.002(4) 0.004(4) -0.002(3)
O7 0.041(4) 0.044(4) 0.050(4) -0.003(3) 0.016(3) -0.016(3)
N8 0.029(4) 0.026(4) 0.052(4) -0.004(4) 0.005(3) -0.002(3)
O8 0.040(3) 0.023(3) 0.056(4) 0.000(3) -0.005(3) 0.006(3)
S9 0.0391(14) 0.0269(13) 0.0463(14) 0.0003(11) 0.0124(11) 0.0000(10)
C10 0.050(6) 0.033(5) 0.046(6) -0.001(5) 0.021(5) -0.010(4)
C11 0.057(7) 0.056(7) 0.084(8) -0.010(6) 0.018(6) 0.000(5)
C12 0.087(9) 0.067(8) 0.102(10) -0.023(8) 0.063(8) -0.009(7)
C13 0.135(12) 0.040(7) 0.063(8) -0.014(6) 0.038(9) -0.008(7)
C14 0.106(11) 0.069(9) 0.060(8) -0.017(7) -0.010(7) 0.004(7)
C15 0.051(7) 0.074(8) 0.052(7) -0.006(6) -0.004(5) -0.006(5)
C16 0.241(19) 0.107(12) 0.074(9) -0.029(9) 0.056(11) -0.011(11)
N17 0.024(4) 0.029(4) 0.038(4) 0.000(4) -0.002(3) -0.006(3)
C18 0.031(5) 0.025(5) 0.039(5) 0.012(4) 0.008(4) 0.005(4)
C19 0.040(6) 0.035(6) 0.048(6) -0.004(5) 0.006(4) 0.002(4)
C20 0.026(5) 0.040(6) 0.055(6) 0.007(5) 0.006(4) 0.000(4)
C21 0.035(6) 0.043(6) 0.040(5) -0.003(5) -0.004(4) -0.003(4)
C22 0.033(5) 0.035(6) 0.030(5) 0.005(4) 0.005(4) -0.004(4)
N23 0.038(4) 0.032(4) 0.063(5) -0.010(4) 0.007(4) 0.004(3)
N24 0.029(4) 0.022(4) 0.038(4) 0.000(3) 0.007(3) 0.005(3)
S25 0.0343(13) 0.0294(13) 0.0380(13) -0.0004(11) 0.0098(11) -0.0003(10)
C26 0.040(5) 0.024(5) 0.051(6) -0.010(4) 0.018(5) -0.006(4)
C27 0.046(6) 0.091(9) 0.055(7) -0.004(6) 0.018(5) 0.011(5)
C28 0.067(8) 0.124(11) 0.066(8) 0.009(8) 0.044(7) 0.020(7)
C29 0.090(9) 0.075(9) 0.044(7) 0.004(6) 0.027(7) 0.005(7)
C30 0.089(9) 0.083(9) 0.047(7) 0.003(6) 0.017(6) 0.029(7)
C31 0.054(7) 0.065(7) 0.052(7) 0.000(6) 0.014(6) 0.020(5)
C32 0.165(13) 0.152(14) 0.045(7) 0.006(8) 0.051(8) 0.034(10)
N33 0.021(4) 0.038(5) 0.040(4) 0.001(4) -0.002(3) -0.008(3)
C34 0.033(5) 0.029(5) 0.044(5) 0.005(4) 0.008(4) 0.004(4)
C35 0.021(5) 0.041(6) 0.072(7) -0.009(5) 0.005(5) 0.001(4)
C36 0.022(5) 0.068(8) 0.054(6) 0.010(5) -0.001(4) -0.008(5)
C37 0.032(5) 0.035(5) 0.049(6) 0.007(5) 0.005(4) -0.001(4)
C38 0.032(5) 0.034(6) 0.030(5) 0.000(4) 0.005(4) 0.006(4)
N39 0.035(4) 0.033(4) 0.059(5) 0.004(4) 0.007(4) -0.006(3)
N40 0.029(4) 0.030(4) 0.050(4) -0.007(4) 0.004(3) 0.001(3)
S41 0.0367(14) 0.0324(14) 0.0480(14) -0.0036(12) 0.0029(11) 0.0012(11)
C42 0.049(6) 0.033(5) 0.037(5) -0.007(4) -0.001(5) -0.001(4)
C43 0.060(7) 0.079(8) 0.054(7) -0.014(6) 0.007(6) 0.007(6)
C44 0.101(10) 0.093(10) 0.049(7) -0.008(7) 0.015(7) -0.006(8)
C45 0.116(12) 0.061(8) 0.058(8) -0.026(7) -0.008(8) 0.006(8)
C46 0.073(9) 0.086(10) 0.088(10) -0.013(8) -0.047(8) 0.003(7)
C47 0.064(8) 0.061(8) 0.067(8) -0.009(6) -0.007(6) 0.001(6)
C48 0.228(18) 0.096(11) 0.073(9) -0.025(9) -0.036(10) 0.027(11)
N49 0.023(4) 0.035(4) 0.039(4) -0.003(4) 0.009(3) 0.000(3)
C50 0.033(5) 0.039(6) 0.030(5) 0.000(4) 0.004(4) 0.000(5)
C51 0.030(5) 0.032(5) 0.054(6) -0.004(5) 0.003(4) 0.001(4)
C52 0.041(6) 0.045(6) 0.040(5) -0.002(5) 0.009(4) -0.005(5)
C53 0.039(6) 0.031(5) 0.048(6) -0.003(5) 0.006(5) 0.014(4)
C54 0.040(6) 0.028(5) 0.037(5) 0.006(4) 0.007(4) 0.015(4)
N55 0.028(4) 0.030(4) 0.069(5) -0.012(4) 0.006(4) -0.001(3)
N56 0.033(4) 0.021(4) 0.051(5) 0.004(4) -0.002(3) -0.003(3)
S57 0.0374(13) 0.0307(13) 0.0421(14) 0.0029(11) -0.0023(11) -0.0016(11)
C58 0.035(5) 0.044(6) 0.031(5) 0.000(4) -0.003(4) 0.005(4)
C59 0.054(7) 0.065(8) 0.061(7) -0.001(6) 0.003(6) -0.008(5)
C60 0.076(8) 0.068(8) 0.044(7) -0.003(6) 0.006(6) -0.025(6)
C61 0.065(8) 0.074(8) 0.054(7) 0.007(6) 0.001(6) -0.005(6)
C62 0.066(8) 0.110(11) 0.069(8) -0.014(8) -0.019(7) -0.035(7)
C63 0.037(6) 0.093(9) 0.062(7) 0.004(6) -0.005(5) -0.022(6)
C64 0.114(11) 0.138(13) 0.057(8) 0.004(8) -0.025(7) -0.026(9)

loop_
_atom_type_symbol
_atom_type_description
_atom_type_scat_dispersion_real
_atom_type_scat_dispersion_imag
_atom_type_scat_source
C C 0.0033 0.0016 'International Tables Vol C Tables 4.2.6.8 and 6.1.1.4'
H H 0.0000 0.0000 'International Tables Vol C Tables 4.2.6.8 and 6.1.1.4'
N N 0.0061 0.0033 'International Tables Vol C Tables 4.2.6.8 and 6.1.1.4'
O O 0.0106 0.0060 'International Tables Vol C Tables 4.2.6.8 and 6.1.1.4'
S S 0.1246 0.1234 'International Tables Vol C Tables 4.2.6.8 and 6.1.1.4'

loop_
_geom_angle_atom_site_label_1
_geom_angle_atom_site_label_2
_geom_angle_atom_site_label_3
_geom_angle
C6 N1 C2 124.7(7)
N8 C2 N1 113.5(7)
N8 C2 C3 131.6(8)
N1 C2 C3 114.9(7)
C4 C3 C2 121.1(8)
C5 C4 C3 122.1(8)
C4 C5 C6 119.6(8)
N7 C6 N1 118.4(7)
N7 C6 C5 124.1(8)
N1 C6 C5 117.5(7)
C2 N8 S9 117.5(5)
O1 S9 O2 115.4(4)
O1 S9 N8 116.0(4)
O2 S9 N8 106.0(3)
O1 S9 C10 107.2(4)
O2 S9 C10 106.2(4)
N8 S9 C10 105.2(4)
C11 C10 C15 118.9(9)
C11 C10 S9 123.0(8)
C15 C10 S9 118.1(7)
C10 C11 C12 119.9(10)
C13 C12 C11 121.9(10)
C12 C13 C14 117.2(10)
C12 C13 C16 121.3(13)
C14 C13 C16 121.4(14)
C13 C14 C15 122.7(11)
C10 C15 C14 119.3(10)
C22 N17 C18 124.8(7)
N17 C18 N24 113.4(7)
N17 C18 C19 116.7(8)
N24 C18 C19 129.9(7)
C20 C19 C18 119.1(8)
C19 C20 C21 123.6(8)
C20 C21 C22 117.5(8)
N23 C22 N17 118.0(7)
N23 C22 C21 123.8(8)
N17 C22 C21 118.2(7)
C18 N24 S25 119.5(5)
O3 S25 O4 114.5(3)
O3 S25 N24 115.0(3)
O4 S25 N24 106.1(3)
O3 S25 C26 107.7(4)
O4 S25 C26 104.8(4)
N24 S25 C26 108.2(4)
C31 C26 C27 119.1(8)
C31 C26 S25 120.1(6)
C27 C26 S25 120.2(8)
C26 C27 C28 118.9(10)
C29 C28 C27 121.7(9)
C30 C29 C28 118.6(9)
C30 C29 C32 121.7(11)
C28 C29 C32 119.7(10)
C29 C30 C31 121.2(10)
C26 C31 C30 120.4(9)
C38 N33 C34 123.8(7)
C35 C34 N33 117.4(8)
C35 C34 N40 129.4(8)
N33 C34 N40 113.2(7)
C34 C35 C36 118.8(8)
C37 C36 C35 123.2(8)
C36 C37 C38 118.0(8)
N39 C38 N33 118.8(7)
N39 C38 C37 122.6(8)
N33 C38 C37 118.6(7)
C34 N40 S41 117.5(6)
O6 S41 O5 114.7(4)
O6 S41 N40 106.1(3)
O5 S41 N40 115.5(3)
O6 S41 C42 105.9(4)
O5 S41 C42 107.6(4)
N40 S41 C42 106.3(4)
C47 C42 C43 118.7(9)
C47 C42 S41 122.6(7)
C43 C42 S41 118.7(7)
C44 C43 C42 120.3(10)
C43 C44 C45 122.0(11)
C44 C45 C46 118.1(11)
C44 C45 C48 121.1(13)
C46 C45 C48 120.8(13)
C45 C46 C47 121.5(11)
C42 C47 C46 119.3(10)
C50 N49 C54 124.2(7)
N49 C50 N56 112.1(7)
N49 C50 C51 117.4(8)
N56 C50 C51 130.4(8)
C52 C51 C50 119.7(8)
C53 C52 C51 121.7(8)
C52 C53 C54 119.3(8)
N55 C54 N49 118.9(7)
N55 C54 C53 123.5(8)
N49 C54 C53 117.6(8)
C50 N56 S57 119.6(6)
O8 S57 O7 114.5(3)
O8 S57 N56 106.3(3)
O7 S57 N56 115.8(3)
O8 S57 C58 103.9(4)
O7 S57 C58 107.3(4)
N56 S57 C58 108.4(4)
C63 C58 C59 118.0(9)
C63 C58 S57 121.4(7)
C59 C58 S57 120.4(7)
C60 C59 C58 121.7(9)
C61 C60 C59 120.8(9)
C60 C61 C62 116.4(10)
C60 C61 C64 121.4(10)
C62 C61 C64 122.1(10)
C63 C62 C61 123.4(10)
C58 C63 C62 119.2(9)

loop_
_geom_bond_atom_site_label_1
_geom_bond_atom_site_label_2
_geom_bond_distance
N1 C6 1.358(10)
N1 C2 1.383(10)
O1 S9 1.435(5)
O2 S9 1.446(6)
C2 N8 1.363(10)
C2 C3 1.382(10)
C3 C4 1.353(11)
O3 S25 1.433(5)
C4 C5 1.346(11)
O4 S25 1.437(5)
O5 S41 1.445(5)
C5 C6 1.374(10)
O6 S41 1.441(5)
C6 N7 1.324(9)
O7 S57 1.439(5)
N8 S9 1.584(6)
O8 S57 1.439(5)
S9 C10 1.746(8)
C10 C11 1.371(11)
C10 C15 1.377(12)
C11 C12 1.393(14)
C12 C13 1.356(16)
C13 C14 1.365(15)
C13 C16 1.545(14)
C14 C15 1.382(13)
N17 C22 1.351(10)
N17 C18 1.358(9)
C18 N24 1.370(10)
C18 C19 1.377(10)
C19 C20 1.353(11)
C20 C21 1.365(11)
C21 C22 1.375(10)
C22 N23 1.336(9)
N24 S25 1.572(6)
S25 C26 1.762(8)
C26 C31 1.361(12)
C26 C27 1.376(11)
C27 C28 1.389(13)
C28 C29 1.360(14)
C29 C30 1.338(13)
C29 C32 1.531(12)
C30 C31 1.387(12)
N33 C38 1.340(10)
N33 C34 1.372(10)
C34 C35 1.372(10)
C34 N40 1.383(10)
C35 C36 1.375(12)
C36 C37 1.343(11)
C37 C38 1.393(10)
C38 N39 1.338(9)
N40 S41 1.575(7)
S41 C42 1.758(8)
C42 C47 1.359(12)
C42 C43 1.395(11)
C43 C44 1.346(13)
C44 C45 1.354(15)
C45 C46 1.363(15)
C45 C48 1.509(15)
C46 C47 1.390(14)
N49 C50 1.357(10)
N49 C54 1.360(9)
C50 N56 1.368(10)
C50 C51 1.381(10)
C51 C52 1.373(11)
C52 C53 1.359(11)
C53 C54 1.391(10)
C54 N55 1.336(10)
N56 S57 1.581(7)
S57 C58 1.755(8)
C58 C63 1.361(11)
C58 C59 1.388(11)
C59 C60 1.369(12)
C60 C61 1.367(13)
C61 C62 1.386(13)
C61 C64 1.497(13)
C62 C63 1.370(13)
